data_2216875
loop_
_publ_author_name
'Zhou, Jing'
'Wang, Yu-Xia'
'Chen, Chun-Ling'
'Li, Ming-Xue'

_publ_section_title
;
 2-Acetylpyrazine 4-methylthiosemicarbazone
;
_journal_coeditor_code AT2513
_journal_issue 1
_journal_name_full 'Acta Crystallographica Section E'
_journal_page_first o94
_journal_page_last o94
_journal_paper_doi 10.1107/S160053680706285X
_journal_volume 64
_journal_year 2008
_chemical_formula_iupac 'C8 H11 N5 S'
_chemical_formula_moiety 'C8 H11 N5 S'
_chemical_formula_sum 'C8 H11 N5 S'
_chemical_formula_weight 209.28
_chemical_name_systematic
;
2-Acetylpyrazine 4-methylthiosemicarbazone
;
_space_group_IT_number 14
_symmetry_cell_setting monoclinic
_symmetry_space_group_name_Hall '-P 2ybc'
_symmetry_space_group_name_H-M 'P 1 21/c 1'
_atom_sites_solution_hydrogens geom
_atom_sites_solution_primary direct
_atom_sites_solution_secondary difmap
_audit_creation_method SHELXL-97
_cell_angle_alpha 90.00
_cell_angle_beta 91.251(9)
_cell_angle_gamma 90.00
_cell_formula_units_Z 4
_cell_length_a 9.870(8)
_cell_length_b 5.976(5)
_cell_length_c 17.517(14)
_cell_measurement_reflns_used 3140
_cell_measurement_temperature 296(2)
_cell_measurement_theta_max 26.02
_cell_measurement_theta_min 2.33
_cell_volume 1033.0(15)
_computing_cell_refinement 'SAINT-Plus (Bruker, 2001)'
_computing_data_collection 'SMART (Bruker, 2001)'
_computing_data_reduction 'SAINT-Plus (Bruker, 2001)'
_computing_molecular_graphics 'SHELXL97 (Sheldrick, 1997)'
_computing_publication_material 'SHELXL97 (Sheldrick, 1997)'
_computing_structure_refinement 'SHELXL97 (Sheldrick, 1997)'
_computing_structure_solution 'SHELXS97 (Sheldrick, 1997)'
_diffrn_ambient_temperature 296(2)
_diffrn_measured_fraction_theta_full 0.999
_diffrn_measured_fraction_theta_max 0.999
_diffrn_measurement_device_type 'Bruker SMART APEX CCD area-detector'
_diffrn_measurement_method '0.3\% wide \w'
_diffrn_radiation_monochromator graphite
_diffrn_radiation_source 'fine-focus sealed tube'
_diffrn_radiation_type MoK\a
_diffrn_radiation_wavelength 0.71073
_diffrn_reflns_av_R_equivalents 0.0279
_diffrn_reflns_av_sigmaI/netI 0.0195
_diffrn_reflns_limit_h_max 11
_diffrn_reflns_limit_h_min -11
_diffrn_reflns_limit_k_max 7
_diffrn_reflns_limit_k_min -7
_diffrn_reflns_limit_l_max 21
_diffrn_reflns_limit_l_min -21
_diffrn_reflns_number 9944
_diffrn_reflns_theta_full 25.50
_diffrn_reflns_theta_max 25.50
_diffrn_reflns_theta_min 2.06
_exptl_absorpt_coefficient_mu 0.282
_exptl_absorpt_correction_type none
_exptl_crystal_colour colourless
_exptl_crystal_density_diffrn 1.346
_exptl_crystal_density_method 'not measured'
_exptl_crystal_description block
_exptl_crystal_F_000 440
_exptl_crystal_size_max 0.20
_exptl_crystal_size_mid 0.18
_exptl_crystal_size_min 0.16
_refine_diff_density_max 0.215
_refine_diff_density_min -0.187
_refine_ls_extinction_method none
_refine_ls_goodness_of_fit_ref 1.049
_refine_ls_hydrogen_treatment constr
_refine_ls_matrix_type full
_refine_ls_number_parameters 129
_refine_ls_number_reflns 1919
_refine_ls_number_restraints 0
_refine_ls_restrained_S_all 1.049
_refine_ls_R_factor_all 0.0457
_refine_ls_R_factor_gt 0.0364
_refine_ls_shift/su_max 0.000
_refine_ls_shift/su_mean 0.000
_refine_ls_structure_factor_coef Fsqd
_refine_ls_weighting_details 'calc w=1/[\s^2^(Fo^2^)+(0.0519P)^2^+0.2669P] where P=(Fo^2^+2Fc^2^)/3'
_refine_ls_weighting_scheme calc
_refine_ls_wR_factor_gt 0.0957
_refine_ls_wR_factor_ref 0.1000
_reflns_number_gt 1595
_reflns_number_total 1919
_reflns_threshold_expression >2sigma(I)
_cod_data_source_file at2513.cif
_cod_data_source_block I
_cod_original_cell_volume 1032.8(14)
_cod_original_sg_symbol_H-M 'P 21/c'
_cod_database_code 2216875
_cod_database_fobs_code 2216875

loop_
_symmetry_equiv_pos_as_xyz
'x, y, z'
'-x, y+1/2, -z+1/2'
'-x, -y, -z'
'x, -y-1/2, z-1/2'

loop_
_atom_site_type_symbol
_atom_site_label
_atom_site_fract_x
_atom_site_fract_y
_atom_site_fract_z
_atom_site_U_iso_or_equiv
_atom_site_adp_type
_atom_site_calc_flag
_atom_site_refinement_flags
_atom_site_occupancy
S S1 0.53153(5) 0.14546(9) 0.39197(3) 0.0578(2) Uani d . 1
C C1 0.3602(2) 0.1901(4) 0.24436(12) 0.0638(6) Uani d . 1
H H1A 0.2945 0.1858 0.2031 0.096 Uiso calc R 1
H H1B 0.4483 0.1567 0.2252 0.096 Uiso calc R 1
H H1C 0.3610 0.3365 0.2669 0.096 Uiso calc R 1
C C2 0.39403(17) -0.0043(3) 0.36625(9) 0.0403(4) Uani d . 1
C C3 0.20657(16) -0.4638(3) 0.43186(9) 0.0381(4) Uani d . 1
C C4 0.27288(19) -0.5396(3) 0.50496(10) 0.0517(5) Uani d . 1
H H4A 0.3690 -0.5166 0.5026 0.078 Uiso calc R 1
H H4B 0.2547 -0.6958 0.5125 0.078 Uiso calc R 1
H H4C 0.2376 -0.4552 0.5467 0.078 Uiso calc R 1
C C5 0.08835(16) -0.5912(3) 0.40117(9) 0.0373(4) Uani d . 1
C C6 0.01556(17) -0.5220(3) 0.33622(9) 0.0457(4) Uani d . 1
H H6A 0.0401 -0.3887 0.3129 0.055 Uiso calc R 1
C C7 -0.1190(2) -0.8254(3) 0.34285(11) 0.0549(5) Uani d . 1
H H7A -0.1901 -0.9129 0.3240 0.066 Uiso calc R 1
C C8 -0.0499(2) -0.8930(4) 0.40744(12) 0.0626(6) Uani d . 1
H H8A -0.0764 -1.0244 0.4313 0.075 Uiso calc R 1
N N1 0.32507(15) 0.0258(3) 0.30149(8) 0.0480(4) Uani d . 1
H H1D 0.2552 -0.0570 0.2928 0.058 Uiso calc R 1
N N2 0.35053(14) -0.1701(2) 0.41299(8) 0.0453(4) Uani d . 1
H H2A 0.3907 -0.1941 0.4563 0.054 Uiso calc R 1
N N3 0.24209(14) -0.2982(2) 0.39019(8) 0.0416(4) Uani d . 1
N N4 -0.08728(15) -0.6382(3) 0.30628(9) 0.0517(4) Uani d . 1
N N5 0.05389(16) -0.7775(3) 0.43754(9) 0.0536(4) Uani d . 1

loop_
_atom_site_aniso_label
_atom_site_aniso_U_11
_atom_site_aniso_U_22
_atom_site_aniso_U_33
_atom_site_aniso_U_12
_atom_site_aniso_U_13
_atom_site_aniso_U_23
S1 0.0550(3) 0.0710(4) 0.0472(3) -0.0316(3) -0.0039(2) -0.0010(2)
C1 0.0728(14) 0.0604(13) 0.0579(12) -0.0125(11) -0.0085(10) 0.0176(10)
C2 0.0397(9) 0.0426(10) 0.0385(9) -0.0058(7) 0.0000(7) -0.0041(7)
C3 0.0383(9) 0.0405(9) 0.0352(8) -0.0057(7) -0.0026(7) -0.0030(7)
C4 0.0545(11) 0.0562(12) 0.0439(10) -0.0144(9) -0.0136(8) 0.0051(9)
C5 0.0384(9) 0.0394(9) 0.0339(8) -0.0053(7) -0.0001(7) -0.0016(7)
C6 0.0470(10) 0.0499(11) 0.0397(9) -0.0115(8) -0.0073(8) 0.0044(8)
C7 0.0489(11) 0.0626(13) 0.0532(11) -0.0211(9) -0.0035(9) -0.0084(10)
C8 0.0685(14) 0.0562(13) 0.0627(13) -0.0295(11) -0.0104(10) 0.0107(10)
N1 0.0479(9) 0.0490(9) 0.0466(9) -0.0134(7) -0.0081(7) 0.0070(7)
N2 0.0457(8) 0.0504(9) 0.0393(8) -0.0180(7) -0.0099(6) 0.0051(7)
N3 0.0392(8) 0.0452(8) 0.0402(8) -0.0113(6) -0.0050(6) -0.0007(6)
N4 0.0468(9) 0.0641(11) 0.0435(8) -0.0125(8) -0.0099(7) -0.0018(8)
N5 0.0572(10) 0.0522(9) 0.0509(9) -0.0197(8) -0.0109(7) 0.0117(8)

loop_
_atom_type_symbol
_atom_type_description
_atom_type_scat_dispersion_real
_atom_type_scat_dispersion_imag
_atom_type_scat_source
C C 0.0033 0.0016 'International Tables Vol C Tables 4.2.6.8 and 6.1.1.4'
H H 0.0000 0.0000 'International Tables Vol C Tables 4.2.6.8 and 6.1.1.4'
N N 0.0061 0.0033 'International Tables Vol C Tables 4.2.6.8 and 6.1.1.4'
S S 0.1246 0.1234 'International Tables Vol C Tables 4.2.6.8 and 6.1.1.4'

loop_
_geom_angle_atom_site_label_1
_geom_angle_atom_site_label_2
_geom_angle_atom_site_label_3
_geom_angle
N1 C1 H1A 109.5
N1 C1 H1B 109.5
H1A C1 H1B 109.5
N1 C1 H1C 109.5
H1A C1 H1C 109.5
H1B C1 H1C 109.5
N1 C2 N2 116.88(15)
N1 C2 S1 123.73(14)
N2 C2 S1 119.38(13)
N3 C3 C5 114.34(14)
N3 C3 C4 126.94(15)
C5 C3 C4 118.71(15)
C3 C4 H4A 109.5
C3 C4 H4B 109.5
H4A C4 H4B 109.5
C3 C4 H4C 109.5
H4A C4 H4C 109.5
H4B C4 H4C 109.5
N5 C5 C6 120.41(15)
N5 C5 C3 117.58(15)
C6 C5 C3 122.00(15)
N4 C6 C5 122.84(17)
N4 C6 H6A 118.6
C5 C6 H6A 118.6
N4 C7 C8 121.85(17)
N4 C7 H7A 119.1
C8 C7 H7A 119.1
N5 C8 C7 122.59(18)
N5 C8 H8A 118.7
C7 C8 H8A 118.7
C2 N1 C1 123.93(16)
C2 N1 H1D 118.0
C1 N1 H1D 118.0
C2 N2 N3 119.13(14)
C2 N2 H2A 120.4
N3 N2 H2A 120.4
C3 N3 N2 119.15(14)
C6 N4 C7 115.83(16)
C5 N5 C8 116.45(16)

loop_
_geom_bond_atom_site_label_1
_geom_bond_atom_site_label_2
_geom_bond_distance
S1 C2 1.6789(19)
C1 N1 1.449(2)
C1 H1A 0.9600
C1 H1B 0.9600
C1 H1C 0.9600
C2 N1 1.322(2)
C2 N2 1.361(2)
C3 N3 1.283(2)
C3 C5 1.484(2)
C3 C4 1.496(2)
C4 H4A 0.9600
C4 H4B 0.9600
C4 H4C 0.9600
C5 N5 1.331(2)
C5 C6 1.395(2)
C6 N4 1.328(2)
C6 H6A 0.9300
C7 N4 1.330(3)
C7 C8 1.369(3)
C7 H7A 0.9300
C8 N5 1.334(2)
C8 H8A 0.9300
N1 H1D 0.8600
N2 N3 1.368(2)
N2 H2A 0.8600

loop_
_geom_hbond_atom_site_label_D
_geom_hbond_atom_site_label_H
_geom_hbond_atom_site_label_A
_geom_hbond_site_symmetry_A
_geom_hbond_distance_DH
_geom_hbond_distance_HA
_geom_hbond_distance_DA
_geom_hbond_angle_DHA
N1 H1D N4 2 0.86 2.42 3.137(3) 140.9
N2 H2A S1 3_656 0.86 2.77 3.588(3) 160.6

loop_
_cod_related_entry_id
_cod_related_entry_database
_cod_related_entry_code
1 ChemSpider 4525283
